data_4303405
loop_
_publ_author_name
'Dipanwita Das'
'Tapan Kumar Mondal'
'Shaikh M. Mobin'
'Goutam Kumar Lahiri'

_publ_section_title
;
Sensitive Valence Structures of [(pap)2Ru(Q)]n (n= +2, +1, 0, -1, -2)
with Two Different Redox Noninnocent Ligands, Q =
3,5-Di-tert-butyl-N-aryl-1,2-benzoquinonemonoimine and pap =
2-Phenylazopyridine
;
_journal_name_full 'Inorganic Chemistry'
_journal_page_first 9800
_journal_page_last 9810
_journal_paper_doi 10.1021/ic901343j
_journal_volume 48
_journal_year 2009
_chemical_formula_sum 'C49 H51 Cl N7 O5 Ru'
_chemical_formula_weight 954.49
_chemical_name_systematic
;
 ?
;
_space_group_IT_number 14
_symmetry_cell_setting monoclinic
_symmetry_space_group_name_Hall '-P 2yn'
_symmetry_space_group_name_H-M 'P 1 21/n 1'
_atom_sites_solution_hydrogens geom
_atom_sites_solution_primary direct
_atom_sites_solution_secondary difmap
_audit_creation_method SHELXL-97
_cell_angle_alpha 90.00
_cell_angle_beta 102.47(5)
_cell_angle_gamma 90.00
_cell_formula_units_Z 4
_cell_length_a 11.744(8)
_cell_length_b 19.608(10)
_cell_length_c 19.557(9)
_cell_measurement_reflns_used 5332
_cell_measurement_temperature 150(2)
_cell_measurement_theta_max 32.4707
_cell_measurement_theta_min 2.9050
_cell_volume 4397(4)
_computing_cell_refinement 'CrysAlis RED, Oxford Diffraction Ltd.,'
_computing_data_collection 'CrysAlis CCD, Oxford Diffraction Ltd.,'
_computing_data_reduction 'CrysAlis RED, Oxford Diffraction Ltd.,'
_computing_molecular_graphics Ortep3
_computing_publication_material Shelx97
_computing_structure_refinement 'SHELXL-97 (Sheldrick, 1997)'
_computing_structure_solution 'SHELXS-97 (Sheldrick, 1997)'
_diffrn_ambient_temperature 120(2)
_diffrn_detector_area_resol_mean 15.9948
_diffrn_measured_fraction_theta_full 0.998
_diffrn_measured_fraction_theta_max 0.998
_diffrn_measurement_device_type 'OXFORD DIFFRACTION XCALIBUR-S'
_diffrn_measurement_method \w/q-scan
_diffrn_radiation_monochromator graphite
_diffrn_radiation_source 'Enhance (Mo) X-ray Source'
_diffrn_radiation_type MoK\a
_diffrn_radiation_wavelength 0.71073
_diffrn_reflns_av_R_equivalents 0.1045
_diffrn_reflns_av_sigmaI/netI 0.1069
_diffrn_reflns_limit_h_max 13
_diffrn_reflns_limit_h_min -13
_diffrn_reflns_limit_k_max 23
_diffrn_reflns_limit_k_min -23
_diffrn_reflns_limit_l_max 23
_diffrn_reflns_limit_l_min -23
_diffrn_reflns_number 37126
_diffrn_reflns_theta_full 25.00
_diffrn_reflns_theta_max 25.00
_diffrn_reflns_theta_min 2.98
_exptl_absorpt_coefficient_mu 0.474
_exptl_absorpt_correction_T_max 0.9029
_exptl_absorpt_correction_T_min 0.8592
_exptl_absorpt_correction_type multi-scan
_exptl_absorpt_process_details
;
CrysAlis RED, Oxford Diffraction Ltd.,
Version 1.171.31.7 (release 18-10-2006 CrysAlis171 .NET)
(compiled Oct 18 2006,16:28:17)
Empirical absorption correction using spherical harmonics,
 implemented in SCALE3 ABSPACK scaling algorithm.
;
_exptl_crystal_colour BLACK
_exptl_crystal_density_diffrn 1.442
_exptl_crystal_density_method 'not measured'
_exptl_crystal_description BLOCK
_exptl_crystal_F_000 1980
_exptl_crystal_size_max 0.33
_exptl_crystal_size_mid 0.28
_exptl_crystal_size_min 0.22
_refine_diff_density_max 0.716
_refine_diff_density_min -0.569
_refine_diff_density_rms 0.080
_refine_ls_extinction_method none
_refine_ls_goodness_of_fit_ref 0.825
_refine_ls_hydrogen_treatment riding
_refine_ls_matrix_type full
_refine_ls_number_parameters 575
_refine_ls_number_reflns 7727
_refine_ls_number_restraints 0
_refine_ls_restrained_S_all 0.825
_refine_ls_R_factor_all 0.0771
_refine_ls_R_factor_gt 0.0409
_refine_ls_shift/su_max 0.002
_refine_ls_shift/su_mean 0.000
_refine_ls_structure_factor_coef Fsqd
_refine_ls_weighting_details 'calc w=1/[\s^2^(Fo^2^)+(0.0447P)^2^+0.0000P] where P=(Fo^2^+2Fc^2^)/3'
_refine_ls_weighting_scheme calc
_refine_ls_wR_factor_gt 0.0836
_refine_ls_wR_factor_ref 0.0906
_reflns_number_gt 4704
_reflns_number_total 7727
_reflns_threshold_expression >2sigma(I)
_cod_data_source_file ic901343j_si_001.cif
_cod_data_source_block 2+
_cod_depositor_comments
;
The following automatic conversions were performed:
'_symmetry_cell_setting' value 'Monoclinic' changed to 'monoclinic'
according to '/home/saulius/struct/CIF-dictionaries/cif_core.dic'
dictionary named 'cif_core.dic' version 2.4.1 from 2010-06-29.

Automatic conversion script
Id: cif_fix_enum 1527 2010-12-29 10:47:43Z saulius 
;
_cod_original_sg_symbol_H-M 'P 21/n'
_cod_database_code 4303405

loop_
_symmetry_equiv_pos_as_xyz
'x, y, z'
'-x+1/2, y+1/2, -z+1/2'
'-x, -y, -z'
'x-1/2, -y-1/2, z-1/2'

loop_
_atom_site_label
_atom_site_type_symbol
_atom_site_fract_x
_atom_site_fract_y
_atom_site_fract_z
_atom_site_U_iso_or_equiv
_atom_site_adp_type
_atom_site_occupancy
_atom_site_symmetry_multiplicity
_atom_site_calc_flag
_atom_site_refinement_flags
_atom_site_disorder_assembly
_atom_site_disorder_group
Ru1 Ru 1.13292(3) 0.453909(15) 0.761863(16) 0.02258(9) Uani 1 1 d . . .
Cl1 Cl 1.04086(12) 0.28765(7) 0.49211(7) 0.0622(4) Uani 1 1 d . . .
O1 O 0.9813(2) 0.42754(11) 0.78488(13) 0.0248(6) Uani 1 1 d . . .
N1 N 1.1310(3) 0.35311(14) 0.74520(14) 0.0230(7) Uani 1 1 d . . .
N2 N 1.2311(3) 0.43543(14) 0.85590(16) 0.0278(8) Uani 1 1 d . . .
N3 N 1.3778(3) 0.45199(16) 0.79701(16) 0.0295(7) Uani 1 1 d . . .
N4 N 1.2901(3) 0.46951(14) 0.74937(15) 0.0237(7) Uani 1 1 d . . .
N5 N 1.0317(3) 0.47757(15) 0.66889(15) 0.0233(7) Uani 1 1 d . . .
N6 N 0.9996(3) 0.57291(14) 0.73153(17) 0.0259(8) Uani 1 1 d . . .
N7 N 1.0852(2) 0.54714(15) 0.77472(15) 0.0220(6) Uani 1 1 d . . .
C1 C 0.9517(3) 0.36500(17) 0.77134(18) 0.0202(8) Uani 1 1 d . . .
C2 C 0.8447(3) 0.33884(18) 0.77869(18) 0.0242(9) Uani 1 1 d . . .
C3 C 0.8247(3) 0.27196(19) 0.76332(19) 0.0287(9) Uani 1 1 d . . .
H3 H 0.7516 0.2534 0.7670 0.034 Uiso 1 1 calc R . .
C4 C 0.9057(3) 0.22837(18) 0.74224(19) 0.0256(9) Uani 1 1 d . . .
C5 C 1.0076(3) 0.25410(18) 0.73561(19) 0.0247(9) Uani 1 1 d . . .
H5 H 1.0631 0.2257 0.7206 0.030 Uiso 1 1 calc R . .
C6 C 1.0332(3) 0.32251(18) 0.75056(19) 0.0228(9) Uani 1 1 d . . .
C7 C 0.7566(3) 0.38404(19) 0.8005(2) 0.0312(10) Uani 1 1 d . . .
C8 C 0.8066(4) 0.4157(2) 0.8707(2) 0.0546(14) Uani 1 1 d . . .
H8A H 0.8298 0.3796 0.9056 0.082 Uiso 1 1 calc R . .
H8B H 0.7476 0.4448 0.8846 0.082 Uiso 1 1 calc R . .
H8C H 0.8748 0.4433 0.8675 0.082 Uiso 1 1 calc R . .
C9 C 0.7209(4) 0.4396(2) 0.7469(2) 0.0462(12) Uani 1 1 d . . .
H9A H 0.7886 0.4683 0.7452 0.069 Uiso 1 1 calc R . .
H9B H 0.6597 0.4676 0.7599 0.069 Uiso 1 1 calc R . .
H9C H 0.6914 0.4191 0.7008 0.069 Uiso 1 1 calc R . .
C10 C 0.6467(4) 0.3459(2) 0.8049(3) 0.0557(14) Uani 1 1 d . . .
H10A H 0.6171 0.3219 0.7606 0.084 Uiso 1 1 calc R . .
H10B H 0.5878 0.3782 0.8136 0.084 Uiso 1 1 calc R . .
H10C H 0.6640 0.3127 0.8432 0.084 Uiso 1 1 calc R . .
C11 C 0.8716(4) 0.15556(19) 0.7261(2) 0.0336(10) Uani 1 1 d . . .
C12 C 0.7699(4) 0.1525(2) 0.6643(3) 0.0648(16) Uani 1 1 d . . .
H12A H 0.7034 0.1769 0.6755 0.097 Uiso 1 1 calc R . .
H12B H 0.7484 0.1048 0.6536 0.097 Uiso 1 1 calc R . .
H12C H 0.7917 0.1738 0.6237 0.097 Uiso 1 1 calc R . .
C13 C 0.8400(5) 0.1241(2) 0.7885(3) 0.0712(18) Uani 1 1 d . . .
H13A H 0.9075 0.1254 0.8280 0.107 Uiso 1 1 calc R . .
H13B H 0.8163 0.0766 0.7781 0.107 Uiso 1 1 calc R . .
H13C H 0.7753 0.1495 0.8007 0.107 Uiso 1 1 calc R . .
C14 C 0.9691(4) 0.1154(2) 0.7081(3) 0.0504(13) Uani 1 1 d . . .
H14A H 0.9898 0.1348 0.6662 0.076 Uiso 1 1 calc R . .
H14B H 0.9445 0.0679 0.6989 0.076 Uiso 1 1 calc R . .
H14C H 1.0370 0.1171 0.7473 0.076 Uiso 1 1 calc R . .
C15 C 1.2293(3) 0.31290(17) 0.74204(19) 0.0214(8) Uani 1 1 d . . .
C16 C 1.2747(3) 0.31446(18) 0.6843(2) 0.0285(9) Uani 1 1 d . . .
H16 H 1.2400 0.3417 0.6451 0.034 Uiso 1 1 calc R . .
C17 C 1.3707(3) 0.27642(19) 0.6832(2) 0.0324(10) Uani 1 1 d . . .
H17 H 1.4030 0.2769 0.6427 0.039 Uiso 1 1 calc R . .
C18 C 1.4211(3) 0.23800(19) 0.7384(2) 0.0320(10) Uani 1 1 d . . .
H18 H 1.4889 0.2121 0.7369 0.038 Uiso 1 1 calc R . .
C19 C 1.3757(4) 0.23631(19) 0.7954(2) 0.0345(10) Uani 1 1 d . . .
H19 H 1.4110 0.2092 0.8345 0.041 Uiso 1 1 calc R . .
C20 C 1.2792(4) 0.27335(19) 0.7974(2) 0.0315(10) Uani 1 1 d . . .
H20 H 1.2462 0.2717 0.8377 0.038 Uiso 1 1 calc R . .
C21 C 1.1971(4) 0.4217(2) 0.9139(2) 0.0390(11) Uani 1 1 d . . .
H21 H 1.1165 0.4246 0.9145 0.047 Uiso 1 1 calc R . .
C22 C 1.2738(4) 0.4035(3) 0.9727(2) 0.0590(15) Uani 1 1 d . . .
H22 H 1.2472 0.3945 1.0144 0.071 Uiso 1 1 calc R . .
C23 C 1.3876(5) 0.3981(3) 0.9728(3) 0.0696(17) Uani 1 1 d . . .
H23 H 1.4411 0.3837 1.0139 0.084 Uiso 1 1 calc R . .
C24 C 1.4260(4) 0.4130(2) 0.9146(2) 0.0503(13) Uani 1 1 d . . .
H24 H 1.5065 0.4104 0.9138 0.060 Uiso 1 1 calc R . .
C25 C 1.3451(4) 0.43205(19) 0.8565(2) 0.0312(10) Uani 1 1 d . . .
C26 C 1.3224(3) 0.49562(18) 0.68993(19) 0.0234(9) Uani 1 1 d . . .
C27 C 1.4114(3) 0.46806(19) 0.6656(2) 0.0331(10) Uani 1 1 d . . .
H27 H 1.4523 0.4297 0.6883 0.040 Uiso 1 1 calc R . .
C28 C 1.4415(4) 0.4955(2) 0.6091(2) 0.0419(11) Uani 1 1 d . . .
H28 H 1.5035 0.4759 0.5915 0.050 Uiso 1 1 calc R . .
C29 C 1.3843(4) 0.5507(2) 0.5769(2) 0.0440(11) Uani 1 1 d . . .
H29 H 1.4068 0.5702 0.5373 0.053 Uiso 1 1 calc R . .
C30 C 1.2951(4) 0.5780(2) 0.6014(2) 0.0385(11) Uani 1 1 d . . .
H30 H 1.2552 0.6169 0.5791 0.046 Uiso 1 1 calc R . .
C31 C 1.2628(3) 0.55053(19) 0.65677(19) 0.0294(9) Uani 1 1 d . . .
H31 H 1.1988 0.5690 0.6731 0.035 Uiso 1 1 calc R . .
C32 C 1.0089(3) 0.44243(19) 0.6102(2) 0.0294(9) Uani 1 1 d . . .
H32 H 1.0502 0.4012 0.6073 0.035 Uiso 1 1 calc R . .
C33 C 0.9279(4) 0.4635(2) 0.5537(2) 0.0401(11) Uani 1 1 d . . .
H33 H 0.9131 0.4370 0.5120 0.048 Uiso 1 1 calc R . .
C34 C 0.8687(4) 0.5217(2) 0.5563(2) 0.0457(12) Uani 1 1 d . . .
H34 H 0.8122 0.5369 0.5169 0.055 Uiso 1 1 calc R . .
C35 C 0.8910(3) 0.5583(2) 0.6164(2) 0.0358(10) Uani 1 1 d . . .
H35 H 0.8506 0.5997 0.6197 0.043 Uiso 1 1 calc R . .
C36 C 0.9717(3) 0.53505(18) 0.67156(19) 0.0247(9) Uani 1 1 d . . .
C37 C 1.1210(3) 0.58473(18) 0.8367(2) 0.0266(9) Uani 1 1 d . . .
C38 C 1.0421(4) 0.60713(19) 0.8724(2) 0.0330(10) Uani 1 1 d . . .
H38 H 0.9615 0.5975 0.8563 0.040 Uiso 1 1 calc R . .
C39 C 1.0801(4) 0.6437(2) 0.9319(2) 0.0453(12) Uani 1 1 d . . .
H39 H 1.0257 0.6592 0.9580 0.054 Uiso 1 1 calc R . .
C40 C 1.1947(4) 0.6581(2) 0.9544(2) 0.0441(12) Uani 1 1 d . . .
H40 H 1.2200 0.6842 0.9958 0.053 Uiso 1 1 calc R . .
C41 C 1.2731(4) 0.6361(2) 0.9185(2) 0.0426(11) Uani 1 1 d . . .
H41 H 1.3533 0.6470 0.9341 0.051 Uiso 1 1 calc R . .
C42 C 1.2369(4) 0.5982(2) 0.8601(2) 0.0351(10) Uani 1 1 d . . .
H42 H 1.2921 0.5809 0.8354 0.042 Uiso 1 1 calc R . .
C111 C 0.6456(6) 0.3036(3) 0.5375(3) 0.0634(16) Uani 1 1 d . . .
C222 C 0.6435(6) 0.2660(3) 0.4778(3) 0.0702(18) Uani 1 1 d . . .
H222 H 0.7134 0.2486 0.4675 0.084 Uiso 1 1 calc R . .
C333 C 0.5407(8) 0.2548(3) 0.4350(3) 0.091(3) Uani 1 1 d . . .
H333 H 0.5389 0.2300 0.3931 0.109 Uiso 1 1 calc R . .
C444 C 0.4420(8) 0.2764(3) 0.4479(3) 0.098(3) Uani 1 1 d . . .
H444 H 0.3711 0.2648 0.4165 0.118 Uiso 1 1 calc R . .
C555 C 0.4387(7) 0.3148(3) 0.5049(3) 0.080(2) Uani 1 1 d . . .
H555 H 0.3678 0.3331 0.5130 0.097 Uiso 1 1 calc R . .
C666 C 0.5446(6) 0.3259(2) 0.5508(3) 0.0602(16) Uani 1 1 d . . .
H666 H 0.5458 0.3501 0.5931 0.072 Uiso 1 1 calc R . .
C777 C 0.7510(6) 0.3215(3) 0.5808(3) 0.104(2) Uani 1 1 d . . .
H77A H 0.7544 0.3036 0.6280 0.156 Uiso 1 1 calc R . .
H77B H 0.7579 0.3713 0.5828 0.156 Uiso 1 1 calc R . .
H77C H 0.8152 0.3023 0.5622 0.156 Uiso 1 1 calc R . .
O111 O 1.0133(4) 0.2539(2) 0.5502(3) 0.1266(19) Uani 1 1 d . . .
O222 O 1.1287(4) 0.3333(2) 0.5209(2) 0.0929(13) Uani 1 1 d . . .
O333 O 1.0779(4) 0.2436(3) 0.4503(2) 0.153(3) Uani 1 1 d . . .
O444 O 0.9455(3) 0.32690(18) 0.45577(17) 0.0779(12) Uani 1 1 d . . .

loop_
_atom_site_aniso_label
_atom_site_aniso_U_11
_atom_site_aniso_U_22
_atom_site_aniso_U_33
_atom_site_aniso_U_23
_atom_site_aniso_U_13
_atom_site_aniso_U_12
Ru1 0.01803(15) 0.02123(16) 0.02866(17) 0.00101(15) 0.00544(12) 0.00041(15)
Cl1 0.0637(9) 0.0591(9) 0.0514(8) -0.0196(7) -0.0148(7) 0.0293(7)
O1 0.0214(15) 0.0212(15) 0.0335(16) -0.0015(11) 0.0095(12) 0.0013(10)
N1 0.0193(18) 0.0264(18) 0.024(2) 0.0037(13) 0.0059(15) 0.0021(14)
N2 0.026(2) 0.028(2) 0.031(2) 0.0017(14) 0.0097(16) 0.0030(13)
N3 0.0224(18) 0.0341(19) 0.0317(19) 0.0046(16) 0.0052(15) 0.0044(16)
N4 0.0222(18) 0.0218(19) 0.0257(19) 0.0006(13) 0.0019(15) -0.0020(13)
N5 0.0197(18) 0.0268(18) 0.0235(19) -0.0010(13) 0.0046(15) -0.0019(13)
N6 0.0239(19) 0.0222(18) 0.030(2) 0.0004(14) 0.0026(16) 0.0012(13)
N7 0.0176(16) 0.0206(16) 0.0278(17) 0.0003(15) 0.0047(13) -0.0006(14)
C1 0.021(2) 0.017(2) 0.023(2) 0.0016(15) 0.0048(17) 0.0004(15)
C2 0.022(2) 0.029(2) 0.023(2) 0.0045(16) 0.0055(17) 0.0019(16)
C3 0.025(2) 0.030(3) 0.032(2) 0.0032(17) 0.0073(19) -0.0017(17)
C4 0.027(2) 0.018(2) 0.031(2) 0.0017(16) 0.005(2) -0.0003(15)
C5 0.020(2) 0.025(2) 0.030(2) 0.0025(17) 0.0053(18) 0.0037(16)
C6 0.020(2) 0.021(2) 0.027(2) 0.0008(16) 0.0043(17) 0.0013(16)
C7 0.025(2) 0.026(2) 0.047(3) -0.0024(18) 0.018(2) -0.0006(17)
C8 0.055(3) 0.061(3) 0.057(3) -0.013(3) 0.033(3) 0.003(2)
C9 0.031(3) 0.040(3) 0.065(3) 0.006(2) 0.005(2) 0.0108(19)
C10 0.037(3) 0.036(3) 0.106(4) -0.003(3) 0.042(3) -0.003(2)
C11 0.030(2) 0.025(2) 0.046(3) -0.0067(18) 0.010(2) -0.0076(19)
C12 0.041(3) 0.052(3) 0.091(4) -0.035(3) -0.010(3) -0.003(2)
C13 0.119(5) 0.023(3) 0.087(4) -0.005(3) 0.057(4) -0.018(3)
C14 0.043(3) 0.023(3) 0.086(4) -0.014(2) 0.016(3) -0.001(2)
C15 0.016(2) 0.018(2) 0.031(2) -0.0034(16) 0.0064(18) -0.0003(15)
C16 0.032(2) 0.027(2) 0.027(2) 0.0023(17) 0.0083(19) 0.0005(17)
C17 0.029(2) 0.034(2) 0.038(3) -0.0031(19) 0.015(2) 0.0020(18)
C18 0.019(2) 0.031(2) 0.045(3) -0.0051(19) 0.004(2) 0.0034(17)
C19 0.039(3) 0.030(2) 0.030(3) 0.0008(18) -0.003(2) 0.0106(19)
C20 0.037(3) 0.035(3) 0.025(2) 0.0049(18) 0.011(2) 0.0092(19)
C21 0.038(3) 0.049(3) 0.032(3) 0.011(2) 0.013(2) 0.007(2)
C22 0.052(4) 0.096(4) 0.032(3) 0.027(3) 0.017(3) 0.022(3)
C23 0.047(4) 0.121(5) 0.037(3) 0.029(3) 0.001(3) 0.020(3)
C24 0.028(3) 0.081(4) 0.040(3) 0.014(2) 0.003(2) 0.014(2)
C25 0.026(2) 0.037(3) 0.031(3) 0.0047(17) 0.0047(19) 0.0052(17)
C26 0.019(2) 0.026(2) 0.026(2) 0.0043(16) 0.0045(17) -0.0035(16)
C27 0.028(2) 0.032(3) 0.041(3) 0.0037(18) 0.012(2) 0.0018(17)
C28 0.040(3) 0.046(3) 0.046(3) 0.008(2) 0.022(2) 0.005(2)
C29 0.045(3) 0.050(3) 0.040(3) 0.013(2) 0.017(2) -0.006(2)
C30 0.033(3) 0.037(3) 0.043(3) 0.013(2) 0.005(2) 0.0000(19)
C31 0.022(2) 0.030(2) 0.036(2) 0.002(2) 0.0058(17) -0.0027(19)
C32 0.027(2) 0.027(2) 0.034(2) -0.0038(18) 0.0074(19) 0.0023(17)
C33 0.046(3) 0.040(3) 0.029(2) -0.010(2) -0.002(2) 0.006(2)
C34 0.052(3) 0.049(3) 0.027(3) 0.001(2) -0.011(2) 0.011(2)
C35 0.034(2) 0.032(3) 0.038(3) 0.0010(19) 0.002(2) 0.0122(18)
C36 0.022(2) 0.024(2) 0.027(2) -0.0024(17) 0.0031(17) -0.0001(16)
C37 0.027(2) 0.022(2) 0.029(2) -0.0009(17) 0.0029(19) 0.0003(16)
C38 0.028(2) 0.034(3) 0.039(3) -0.0016(19) 0.012(2) -0.0014(18)
C39 0.059(3) 0.040(3) 0.042(3) -0.009(2) 0.021(3) -0.005(2)
C40 0.055(3) 0.039(3) 0.034(3) -0.008(2) 0.002(2) -0.006(2)
C41 0.032(3) 0.041(3) 0.048(3) -0.010(2) -0.005(2) 0.002(2)
C42 0.028(2) 0.034(3) 0.042(3) -0.009(2) 0.005(2) 0.0038(18)
C111 0.086(5) 0.054(4) 0.048(4) 0.004(3) 0.012(3) -0.031(3)
C222 0.105(5) 0.050(4) 0.071(5) 0.001(3) 0.055(4) -0.017(3)
C333 0.156(8) 0.078(5) 0.046(4) -0.002(3) 0.038(5) -0.051(5)
C444 0.144(8) 0.089(6) 0.050(5) 0.031(4) -0.003(5) -0.050(5)
C555 0.141(7) 0.057(4) 0.040(4) 0.005(3) 0.014(4) -0.036(4)
C666 0.103(5) 0.039(3) 0.050(4) 0.001(2) 0.042(4) -0.002(3)
C777 0.140(7) 0.089(5) 0.075(5) 0.010(4) 0.004(5) -0.012(5)
O111 0.107(4) 0.130(4) 0.143(5) 0.063(4) 0.026(4) 0.038(3)
O222 0.101(3) 0.075(3) 0.081(3) -0.012(2) -0.028(3) -0.001(2)
O333 0.133(4) 0.188(5) 0.098(3) -0.100(3) -0.066(3) 0.118(4)
O444 0.073(3) 0.093(3) 0.053(2) -0.0209(19) -0.019(2) 0.055(2)

loop_
_atom_type_symbol
_atom_type_description
_atom_type_scat_dispersion_real
_atom_type_scat_dispersion_imag
_atom_type_scat_source
C C 0.0033 0.0016 'International Tables Vol C Tables 4.2.6.8 and 6.1.1.4'
H H 0.0000 0.0000 'International Tables Vol C Tables 4.2.6.8 and 6.1.1.4'
N N 0.0061 0.0033 'International Tables Vol C Tables 4.2.6.8 and 6.1.1.4'
O O 0.0106 0.0060 'International Tables Vol C Tables 4.2.6.8 and 6.1.1.4'
Cl Cl 0.1484 0.1585 'International Tables Vol C Tables 4.2.6.8 and 6.1.1.4'
Ru Ru -1.2594 0.8363 'International Tables Vol C Tables 4.2.6.8 and 6.1.1.4'

loop_
_geom_angle_atom_site_label_1
_geom_angle_atom_site_label_2
_geom_angle_atom_site_label_3
_geom_angle
_geom_angle_site_symmetry_1
_geom_angle_site_symmetry_3
_geom_angle_publ_flag
N4 Ru1 N7 100.17(12) . . ?
N4 Ru1 N2 76.51(13) . . ?
N7 Ru1 N2 100.25(12) . . ?
N4 Ru1 O1 171.65(11) . . ?
N7 Ru1 O1 85.33(11) . . ?
N2 Ru1 O1 96.42(12) . . ?
N4 Ru1 N5 104.14(13) . . ?
N7 Ru1 N5 76.60(12) . . ?
N2 Ru1 N5 176.84(12) . . ?
O1 Ru1 N5 83.17(12) . . ?
N4 Ru1 N1 96.48(12) . . ?
N7 Ru1 N1 162.89(12) . . ?
N2 Ru1 N1 87.38(12) . . ?
O1 Ru1 N1 78.57(11) . . ?
N5 Ru1 N1 95.59(12) . . ?
O333 Cl1 O222 110.9(3) . . ?
O333 Cl1 O111 110.7(4) . . ?
O222 Cl1 O111 104.7(3) . . ?
O333 Cl1 O444 111.9(2) . . ?
O222 Cl1 O444 106.9(3) . . ?
O111 Cl1 O444 111.4(3) . . ?
C1 O1 Ru1 114.6(2) . . ?
C6 N1 C15 118.9(3) . . ?
C6 N1 Ru1 114.5(2) . . ?
C15 N1 Ru1 125.3(2) . . ?
C21 N2 C25 118.3(4) . . ?
C21 N2 Ru1 128.0(3) . . ?
C25 N2 Ru1 113.4(2) . . ?
N4 N3 C25 111.7(3) . . ?
N3 N4 C26 112.6(3) . . ?
N3 N4 Ru1 120.4(2) . . ?
C26 N4 Ru1 126.9(3) . . ?
C32 N5 C36 117.8(3) . . ?
C32 N5 Ru1 129.8(3) . . ?
C36 N5 Ru1 112.0(2) . . ?
N7 N6 C36 111.3(3) . . ?
N6 N7 C37 114.3(3) . . ?
N6 N7 Ru1 119.8(2) . . ?
C37 N7 Ru1 124.4(2) . . ?
O1 C1 C2 122.7(3) . . ?
O1 C1 C6 117.2(3) . . ?
C2 C1 C6 120.1(3) . . ?
C3 C2 C1 116.8(3) . . ?
C3 C2 C7 122.7(3) . . ?
C1 C2 C7 120.5(3) . . ?
C2 C3 C4 123.9(4) . . ?
C2 C3 H3 118.0 . . ?
C4 C3 H3 118.0 . . ?
C5 C4 C3 118.6(3) . . ?
C5 C4 C11 123.1(3) . . ?
C3 C4 C11 118.3(3) . . ?
C4 C5 C6 120.2(3) . . ?
C4 C5 H5 119.9 . . ?
C6 C5 H5 119.9 . . ?
N1 C6 C5 125.0(3) . . ?
N1 C6 C1 114.6(3) . . ?
C5 C6 C1 120.4(3) . . ?
C2 C7 C10 112.0(3) . . ?
C2 C7 C9 109.6(3) . . ?
C10 C7 C9 106.6(4) . . ?
C2 C7 C8 110.3(3) . . ?
C10 C7 C8 108.9(3) . . ?
C9 C7 C8 109.4(4) . . ?
C7 C8 H8A 109.5 . . ?
C7 C8 H8B 109.5 . . ?
H8A C8 H8B 109.5 . . ?
C7 C8 H8C 109.5 . . ?
H8A C8 H8C 109.5 . . ?
H8B C8 H8C 109.5 . . ?
C7 C9 H9A 109.5 . . ?
C7 C9 H9B 109.5 . . ?
H9A C9 H9B 109.5 . . ?
C7 C9 H9C 109.5 . . ?
H9A C9 H9C 109.5 . . ?
H9B C9 H9C 109.5 . . ?
C7 C10 H10A 109.5 . . ?
C7 C10 H10B 109.5 . . ?
H10A C10 H10B 109.5 . . ?
C7 C10 H10C 109.5 . . ?
H10A C10 H10C 109.5 . . ?
H10B C10 H10C 109.5 . . ?
C13 C11 C14 108.4(4) . . ?
C13 C11 C12 110.4(4) . . ?
C14 C11 C12 107.8(4) . . ?
C13 C11 C4 109.1(3) . . ?
C14 C11 C4 111.6(3) . . ?
C12 C11 C4 109.7(3) . . ?
C11 C12 H12A 109.5 . . ?
C11 C12 H12B 109.5 . . ?
H12A C12 H12B 109.5 . . ?
C11 C12 H12C 109.5 . . ?
H12A C12 H12C 109.5 . . ?
H12B C12 H12C 109.5 . . ?
C11 C13 H13A 109.5 . . ?
C11 C13 H13B 109.5 . . ?
H13A C13 H13B 109.5 . . ?
C11 C13 H13C 109.5 . . ?
H13A C13 H13C 109.5 . . ?
H13B C13 H13C 109.5 . . ?
C11 C14 H14A 109.5 . . ?
C11 C14 H14B 109.5 . . ?
H14A C14 H14B 109.5 . . ?
C11 C14 H14C 109.5 . . ?
H14A C14 H14C 109.5 . . ?
H14B C14 H14C 109.5 . . ?
C16 C15 C20 120.0(3) . . ?
C16 C15 N1 119.9(3) . . ?
C20 C15 N1 120.0(3) . . ?
C15 C16 C17 118.7(4) . . ?
C15 C16 H16 120.7 . . ?
C17 C16 H16 120.7 . . ?
C18 C17 C16 121.3(4) . . ?
C18 C17 H17 119.3 . . ?
C16 C17 H17 119.3 . . ?
C19 C18 C17 119.8(4) . . ?
C19 C18 H18 120.1 . . ?
C17 C18 H18 120.1 . . ?
C18 C19 C20 119.9(4) . . ?
C18 C19 H19 120.1 . . ?
C20 C19 H19 120.1 . . ?
C19 C20 C15 120.3(4) . . ?
C19 C20 H20 119.9 . . ?
C15 C20 H20 119.9 . . ?
N2 C21 C22 121.4(4) . . ?
N2 C21 H21 119.3 . . ?
C22 C21 H21 119.3 . . ?
C23 C22 C21 120.4(4) . . ?
C23 C22 H22 119.8 . . ?
C21 C22 H22 119.8 . . ?
C22 C23 C24 119.8(5) . . ?
C22 C23 H23 120.1 . . ?
C24 C23 H23 120.1 . . ?
C23 C24 C25 117.7(4) . . ?
C23 C24 H24 121.2 . . ?
C25 C24 H24 121.2 . . ?
N2 C25 C24 122.4(4) . . ?
N2 C25 N3 116.4(4) . . ?
C24 C25 N3 121.1(4) . . ?
C27 C26 C31 120.2(3) . . ?
C27 C26 N4 121.1(3) . . ?
C31 C26 N4 118.7(3) . . ?
C28 C27 C26 119.4(4) . . ?
C28 C27 H27 120.3 . . ?
C26 C27 H27 120.3 . . ?
C27 C28 C29 120.7(4) . . ?
C27 C28 H28 119.7 . . ?
C29 C28 H28 119.7 . . ?
C30 C29 C28 119.6(4) . . ?
C30 C29 H29 120.2 . . ?
C28 C29 H29 120.2 . . ?
C31 C30 C29 120.3(4) . . ?
C31 C30 H30 119.8 . . ?
C29 C30 H30 119.8 . . ?
C30 C31 C26 119.7(4) . . ?
C30 C31 H31 120.1 . . ?
C26 C31 H31 120.1 . . ?
N5 C32 C33 121.7(4) . . ?
N5 C32 H32 119.1 . . ?
C33 C32 H32 119.1 . . ?
C34 C33 C32 120.3(4) . . ?
C34 C33 H33 119.9 . . ?
C32 C33 H33 119.9 . . ?
C33 C34 C35 118.6(4) . . ?
C33 C34 H34 120.7 . . ?
C35 C34 H34 120.7 . . ?
C34 C35 C36 119.0(4) . . ?
C34 C35 H35 120.5 . . ?
C36 C35 H35 120.5 . . ?
N5 C36 C35 122.5(3) . . ?
N5 C36 N6 117.5(3) . . ?
C35 C36 N6 119.9(3) . . ?
C38 C37 C42 120.7(4) . . ?
C38 C37 N7 120.5(4) . . ?
C42 C37 N7 118.8(3) . . ?
C37 C38 C39 118.7(4) . . ?
C37 C38 H38 120.6 . . ?
C39 C38 H38 120.6 . . ?
C38 C39 C40 120.6(4) . . ?
C38 C39 H39 119.7 . . ?
C40 C39 H39 119.7 . . ?
C41 C40 C39 120.6(4) . . ?
C41 C40 H40 119.7 . . ?
C39 C40 H40 119.7 . . ?
C40 C41 C42 119.5(4) . . ?
C40 C41 H41 120.2 . . ?
C42 C41 H41 120.2 . . ?
C41 C42 C37 119.8(4) . . ?
C41 C42 H42 120.1 . . ?
C37 C42 H42 120.1 . . ?
C666 C111 C777 120.6(6) . . ?
C666 C111 C222 119.0(6) . . ?
C777 C111 C222 120.3(7) . . ?
C333 C222 C111 118.0(6) . . ?
C333 C222 H222 121.0 . . ?
C111 C222 H222 121.0 . . ?
C444 C333 C222 123.1(7) . . ?
C444 C333 H333 118.4 . . ?
C222 C333 H333 118.4 . . ?
C333 C444 C555 121.6(8) . . ?
C333 C444 H444 119.2 . . ?
C555 C444 H444 119.2 . . ?
C444 C555 C666 116.1(7) . . ?
C444 C555 H555 122.0 . . ?
C666 C555 H555 122.0 . . ?
C111 C666 C555 122.1(5) . . ?
C111 C666 H666 119.0 . . ?
C555 C666 H666 119.0 . . ?
C111 C777 H77A 109.5 . . ?
C111 C777 H77B 109.5 . . ?
H77A C777 H77B 109.5 . . ?
C111 C777 H77C 109.5 . . ?
H77A C777 H77C 109.5 . . ?
H77B C777 H77C 109.5 . . ?

loop_
_geom_bond_atom_site_label_1
_geom_bond_atom_site_label_2
_geom_bond_distance
_geom_bond_site_symmetry_2
_geom_bond_publ_flag
Ru1 N4 1.937(3) . ?
Ru1 N7 1.944(3) . ?
Ru1 N2 1.982(3) . ?
Ru1 O1 1.996(3) . ?
Ru1 N5 2.000(3) . ?
Ru1 N1 2.002(3) . ?
Cl1 O333 1.326(4) . ?
Cl1 O222 1.390(4) . ?
Cl1 O111 1.412(4) . ?
Cl1 O444 1.417(3) . ?
O1 C1 1.287(4) . ?
N1 C6 1.320(4) . ?
N1 C15 1.410(4) . ?
N2 C21 1.309(5) . ?
N2 C25 1.338(5) . ?
N3 N4 1.278(4) . ?
N3 C25 1.359(5) . ?
N4 C26 1.396(4) . ?
N5 C32 1.315(4) . ?
N5 C36 1.336(4) . ?
N6 N7 1.271(4) . ?
N6 C36 1.367(4) . ?
N7 C37 1.403(4) . ?
C1 C2 1.392(5) . ?
C1 C6 1.395(5) . ?
C2 C3 1.355(5) . ?
C2 C7 1.494(5) . ?
C3 C4 1.405(5) . ?
C3 H3 0.9500 . ?
C4 C5 1.331(5) . ?
C4 C11 1.498(5) . ?
C5 C6 1.392(5) . ?
C5 H5 0.9500 . ?
C7 C10 1.509(5) . ?
C7 C9 1.507(5) . ?
C7 C8 1.504(6) . ?
C8 H8A 0.9800 . ?
C8 H8B 0.9800 . ?
C8 H8C 0.9800 . ?
C9 H9A 0.9800 . ?
C9 H9B 0.9800 . ?
C9 H9C 0.9800 . ?
C10 H10A 0.9800 . ?
C10 H10B 0.9800 . ?
C10 H10C 0.9800 . ?
C11 C13 1.485(5) . ?
C11 C14 1.494(5) . ?
C11 C12 1.506(6) . ?
C12 H12A 0.9800 . ?
C12 H12B 0.9800 . ?
C12 H12C 0.9800 . ?
C13 H13A 0.9800 . ?
C13 H13B 0.9800 . ?
C13 H13C 0.9800 . ?
C14 H14A 0.9800 . ?
C14 H14B 0.9800 . ?
C14 H14C 0.9800 . ?
C15 C16 1.350(5) . ?
C15 C20 1.358(5) . ?
C16 C17 1.356(5) . ?
C16 H16 0.9500 . ?
C17 C18 1.344(5) . ?
C17 H17 0.9500 . ?
C18 C19 1.337(5) . ?
C18 H18 0.9500 . ?
C19 C20 1.353(5) . ?
C19 H19 0.9500 . ?
C20 H20 0.9500 . ?
C21 C22 1.348(6) . ?
C21 H21 0.9500 . ?
C22 C23 1.340(6) . ?
C22 H22 0.9500 . ?
C23 C24 1.344(6) . ?
C23 H23 0.9500 . ?
C24 C25 1.366(6) . ?
C24 H24 0.9500 . ?
C26 C27 1.351(5) . ?
C26 C31 1.369(5) . ?
C27 C28 1.343(5) . ?
C27 H27 0.9500 . ?
C28 C29 1.356(6) . ?
C28 H28 0.9500 . ?
C29 C30 1.353(5) . ?
C29 H29 0.9500 . ?
C30 C31 1.335(5) . ?
C30 H30 0.9500 . ?
C31 H31 0.9500 . ?
C32 C33 1.358(5) . ?
C32 H32 0.9500 . ?
C33 C34 1.344(5) . ?
C33 H33 0.9500 . ?
C34 C35 1.352(5) . ?
C34 H34 0.9500 . ?
C35 C36 1.353(5) . ?
C35 H35 0.9500 . ?
C37 C38 1.349(5) . ?
C37 C42 1.365(5) . ?
C38 C39 1.357(6) . ?
C38 H38 0.9500 . ?
C39 C40 1.353(6) . ?
C39 H39 0.9500 . ?
C40 C41 1.343(6) . ?
C40 H40 0.9500 . ?
C41 C42 1.353(5) . ?
C41 H41 0.9500 . ?
C42 H42 0.9500 . ?
C111 C666 1.341(7) . ?
C111 C777 1.385(8) . ?
C111 C222 1.377(7) . ?
C222 C333 1.330(9) . ?
C222 H222 0.9500 . ?
C333 C444 1.309(9) . ?
C333 H333 0.9500 . ?
C444 C555 1.354(8) . ?
C444 H444 0.9500 . ?
C555 C666 1.385(8) . ?
C555 H555 0.9500 . ?
C666 H666 0.9500 . ?
C777 H77A 0.9800 . ?
C777 H77B 0.9800 . ?
C777 H77C 0.9800 . ?

loop_
_geom_torsion_atom_site_label_1
_geom_torsion_atom_site_label_2
_geom_torsion_atom_site_label_3
_geom_torsion_atom_site_label_4
_geom_torsion
_geom_torsion_site_symmetry_1
_geom_torsion_site_symmetry_2
_geom_torsion_site_symmetry_3
_geom_torsion_site_symmetry_4
_geom_torsion_publ_flag
N4 Ru1 O1 C1 -61.3(8) . . . . ?
N7 Ru1 O1 C1 167.1(2) . . . . ?
N2 Ru1 O1 C1 -93.0(2) . . . . ?
N5 Ru1 O1 C1 90.1(2) . . . . ?
N1 Ru1 O1 C1 -7.0(2) . . . . ?
N4 Ru1 N1 C6 179.1(3) . . . . ?
N7 Ru1 N1 C6 -14.2(5) . . . . ?
N2 Ru1 N1 C6 103.0(3) . . . . ?
O1 Ru1 N1 C6 5.9(2) . . . . ?
N5 Ru1 N1 C6 -76.0(3) . . . . ?
N4 Ru1 N1 C15 11.8(3) . . . . ?
N7 Ru1 N1 C15 178.5(3) . . . . ?
N2 Ru1 N1 C15 -64.3(3) . . . . ?
O1 Ru1 N1 C15 -161.4(3) . . . . ?
N5 Ru1 N1 C15 116.7(3) . . . . ?
N4 Ru1 N2 C21 174.8(3) . . . . ?
N7 Ru1 N2 C21 76.7(3) . . . . ?
O1 Ru1 N2 C21 -9.7(3) . . . . ?
N5 Ru1 N2 C21 73(2) . . . . ?
N1 Ru1 N2 C21 -87.9(3) . . . . ?
N4 Ru1 N2 C25 -10.6(2) . . . . ?
N7 Ru1 N2 C25 -108.8(3) . . . . ?
O1 Ru1 N2 C25 164.9(2) . . . . ?
N5 Ru1 N2 C25 -113(2) . . . . ?
N1 Ru1 N2 C25 86.7(3) . . . . ?
C25 N3 N4 C26 174.9(3) . . . . ?
C25 N3 N4 Ru1 -8.6(4) . . . . ?
N7 Ru1 N4 N3 109.1(3) . . . . ?
N2 Ru1 N4 N3 10.9(3) . . . . ?
O1 Ru1 N4 N3 -21.6(9) . . . . ?
N5 Ru1 N4 N3 -172.3(3) . . . . ?
N1 Ru1 N4 N3 -74.8(3) . . . . ?
N7 Ru1 N4 C26 -74.9(3) . . . . ?
N2 Ru1 N4 C26 -173.1(3) . . . . ?
O1 Ru1 N4 C26 154.4(7) . . . . ?
N5 Ru1 N4 C26 3.7(3) . . . . ?
N1 Ru1 N4 C26 101.2(3) . . . . ?
N4 Ru1 N5 C32 77.3(3) . . . . ?
N7 Ru1 N5 C32 174.6(3) . . . . ?
N2 Ru1 N5 C32 179(100) . . . . ?
O1 Ru1 N5 C32 -98.6(3) . . . . ?
N1 Ru1 N5 C32 -20.9(3) . . . . ?
N4 Ru1 N5 C36 -109.8(2) . . . . ?
N7 Ru1 N5 C36 -12.5(2) . . . . ?
N2 Ru1 N5 C36 -8(2) . . . . ?
O1 Ru1 N5 C36 74.3(2) . . . . ?
N1 Ru1 N5 C36 152.1(2) . . . . ?
C36 N6 N7 C37 178.0(3) . . . . ?
C36 N6 N7 Ru1 -15.4(4) . . . . ?
N4 Ru1 N7 N6 118.3(3) . . . . ?
N2 Ru1 N7 N6 -163.7(3) . . . . ?
O1 Ru1 N7 N6 -68.0(3) . . . . ?
N5 Ru1 N7 N6 16.0(2) . . . . ?
N1 Ru1 N7 N6 -48.3(5) . . . . ?
N4 Ru1 N7 C37 -76.5(3) . . . . ?
N2 Ru1 N7 C37 1.5(3) . . . . ?
O1 Ru1 N7 C37 97.2(3) . . . . ?
N5 Ru1 N7 C37 -178.7(3) . . . . ?
N1 Ru1 N7 C37 116.9(4) . . . . ?
Ru1 O1 C1 C2 -174.8(3) . . . . ?
Ru1 O1 C1 C6 7.2(4) . . . . ?
O1 C1 C2 C3 -179.4(3) . . . . ?
C6 C1 C2 C3 -1.4(5) . . . . ?
O1 C1 C2 C7 2.3(5) . . . . ?
C6 C1 C2 C7 -179.7(3) . . . . ?
C1 C2 C3 C4 1.4(6) . . . . ?
C7 C2 C3 C4 179.6(4) . . . . ?
C2 C3 C4 C5 -1.2(6) . . . . ?
C2 C3 C4 C11 -179.4(4) . . . . ?
C3 C4 C5 C6 1.1(6) . . . . ?
C11 C4 C5 C6 179.1(4) . . . . ?
C15 N1 C6 C5 -17.4(5) . . . . ?
Ru1 N1 C6 C5 174.4(3) . . . . ?
C15 N1 C6 C1 164.2(3) . . . . ?
Ru1 N1 C6 C1 -4.0(4) . . . . ?
C4 C5 C6 N1 -179.5(4) . . . . ?
C4 C5 C6 C1 -1.2(6) . . . . ?
O1 C1 C6 N1 -2.1(5) . . . . ?
C2 C1 C6 N1 179.8(3) . . . . ?
O1 C1 C6 C5 179.5(3) . . . . ?
C2 C1 C6 C5 1.3(5) . . . . ?
C3 C2 C7 C10 1.4(5) . . . . ?
C1 C2 C7 C10 179.6(4) . . . . ?
C3 C2 C7 C9 -116.6(4) . . . . ?
C1 C2 C7 C9 61.5(5) . . . . ?
C3 C2 C7 C8 122.9(4) . . . . ?
C1 C2 C7 C8 -58.9(5) . . . . ?
C5 C4 C11 C13 124.6(5) . . . . ?
C3 C4 C11 C13 -57.4(5) . . . . ?
C5 C4 C11 C14 4.9(6) . . . . ?
C3 C4 C11 C14 -177.1(4) . . . . ?
C5 C4 C11 C12 -114.5(4) . . . . ?
C3 C4 C11 C12 63.5(5) . . . . ?
C6 N1 C15 C16 116.9(4) . . . . ?
Ru1 N1 C15 C16 -76.3(4) . . . . ?
C6 N1 C15 C20 -64.0(5) . . . . ?
Ru1 N1 C15 C20 102.8(4) . . . . ?
C20 C15 C16 C17 -0.6(6) . . . . ?
N1 C15 C16 C17 178.6(3) . . . . ?
C15 C16 C17 C18 -0.4(6) . . . . ?
C16 C17 C18 C19 0.7(6) . . . . ?
C17 C18 C19 C20 -0.1(6) . . . . ?
C18 C19 C20 C15 -0.9(6) . . . . ?
C16 C15 C20 C19 1.2(6) . . . . ?
N1 C15 C20 C19 -178.0(4) . . . . ?
C25 N2 C21 C22 -1.0(6) . . . . ?
Ru1 N2 C21 C22 173.3(3) . . . . ?
N2 C21 C22 C23 -1.1(8) . . . . ?
C21 C22 C23 C24 2.3(9) . . . . ?
C22 C23 C24 C25 -1.3(8) . . . . ?
C21 N2 C25 C24 1.9(6) . . . . ?
Ru1 N2 C25 C24 -173.2(3) . . . . ?
C21 N2 C25 N3 -174.9(3) . . . . ?
Ru1 N2 C25 N3 10.0(4) . . . . ?
C23 C24 C25 N2 -0.8(7) . . . . ?
C23 C24 C25 N3 175.9(4) . . . . ?
N4 N3 C25 N2 -1.4(5) . . . . ?
N4 N3 C25 C24 -178.3(4) . . . . ?
N3 N4 C26 C27 39.2(5) . . . . ?
Ru1 N4 C26 C27 -137.1(3) . . . . ?
N3 N4 C26 C31 -140.1(4) . . . . ?
Ru1 N4 C26 C31 43.6(5) . . . . ?
C31 C26 C27 C28 0.7(6) . . . . ?
N4 C26 C27 C28 -178.7(4) . . . . ?
C26 C27 C28 C29 0.7(7) . . . . ?
C27 C28 C29 C30 -0.9(7) . . . . ?
C28 C29 C30 C31 -0.4(7) . . . . ?
C29 C30 C31 C26 1.7(6) . . . . ?
C27 C26 C31 C30 -1.9(6) . . . . ?
N4 C26 C31 C30 177.5(3) . . . . ?
C36 N5 C32 C33 0.4(5) . . . . ?
Ru1 N5 C32 C33 173.0(3) . . . . ?
N5 C32 C33 C34 0.3(6) . . . . ?
C32 C33 C34 C35 -0.4(7) . . . . ?
C33 C34 C35 C36 -0.2(6) . . . . ?
C32 N5 C36 C35 -1.0(5) . . . . ?
Ru1 N5 C36 C35 -174.9(3) . . . . ?
C32 N5 C36 N6 -177.1(3) . . . . ?
Ru1 N5 C36 N6 9.1(4) . . . . ?
C34 C35 C36 N5 0.9(6) . . . . ?
C34 C35 C36 N6 176.9(4) . . . . ?
N7 N6 C36 N5 3.3(4) . . . . ?
N7 N6 C36 C35 -172.9(3) . . . . ?
N6 N7 C37 C38 47.8(5) . . . . ?
Ru1 N7 C37 C38 -118.2(3) . . . . ?
N6 N7 C37 C42 -132.3(4) . . . . ?
Ru1 N7 C37 C42 61.8(4) . . . . ?
C42 C37 C38 C39 0.4(6) . . . . ?
N7 C37 C38 C39 -179.6(4) . . . . ?
C37 C38 C39 C40 0.9(7) . . . . ?
C38 C39 C40 C41 -0.6(7) . . . . ?
C39 C40 C41 C42 -1.0(7) . . . . ?
C40 C41 C42 C37 2.3(7) . . . . ?
C38 C37 C42 C41 -2.0(6) . . . . ?
N7 C37 C42 C41 178.0(4) . . . . ?
C666 C111 C222 C333 1.4(8) . . . . ?
C777 C111 C222 C333 -174.5(6) . . . . ?
C111 C222 C333 C444 -1.7(9) . . . . ?
C222 C333 C444 C555 3.2(10) . . . . ?
C333 C444 C555 C666 -4.1(9) . . . . ?
C777 C111 C666 C555 173.2(5) . . . . ?
C222 C111 C666 C555 -2.8(8) . . . . ?
C444 C555 C666 C111 4.0(8) . . . . ?
